data_4131733
loop_
_publ_author_name
'Dolgopolova, Ekaterina A.'
'Ejegbavwo, Otega A.'
'Martin, Corey R.'
'Smith, Mark D.'
'Setyawan, Wahyu'
'Karakalos, Stavros G.'
'Henager, Charles H.'
'Zur Loye, Hans-Conrad'
'Shustova, Natalia B.'

_publ_section_title
;
 Multifaceted Modularity: A Key for Stepwise Building of Hierarchical
 Complexity in Actinide Metal-Organic Frameworks.
;
_journal_issue 46
_journal_name_full 'Journal of the American Chemical Society'
_journal_page_first 16852
_journal_page_last 16861
_journal_paper_doi 10.1021/jacs.7b09496
_journal_volume 139
_journal_year 2017
_chemical_formula_moiety 'C120 H72 O32 Zr6'
_chemical_formula_sum 'C120 H72 O32 Zr6'
_chemical_formula_weight 2573.09
_space_group_crystal_system cubic
_space_group_IT_number 225
_space_group_name_Hall '-F 4 2 3'
_space_group_name_H-M_alt 'F m -3 m'
_atom_sites_solution_hydrogens mixed
_atom_sites_solution_primary dual
_audit_creation_date 2017-03-02
_audit_creation_method
;
Olex2 1.2
(compiled 2017.03.02 svn.r3394 for OlexSys, GUI svn.r5324)
;
_cell_angle_alpha 90
_cell_angle_beta 90
_cell_angle_gamma 90
_cell_formula_units_Z 4
_cell_length_a 32.8216(10)
_cell_length_b 32.8216(10)
_cell_length_c 32.8216(10)
_cell_measurement_reflns_used 9808
_cell_measurement_temperature 223(2)
_cell_measurement_theta_max 26.14
_cell_measurement_theta_min 2.48
_cell_volume 35357.3(19)
_computing_cell_refinement 'SAINT v8.37A (Bruker, 2015)'
_computing_data_collection 'Bruker APEX3 v2016.5-0 (Bruker, 2016)'
_computing_data_reduction 'SAINT v8.37A (Bruker, 2015)'
_computing_molecular_graphics 'Olex2 (Dolomanov et al., 2009)'
_computing_publication_material 'Olex2 (Dolomanov et al., 2009)'
_computing_structure_refinement 'XL (Sheldrick, 2008)'
_computing_structure_solution 'ShelXT (Sheldrick, 2015)'
_diffrn_ambient_temperature 223(2)
_diffrn_detector 'Bruker PHOTON-100 area detector'
_diffrn_detector_area_resol_mean 10.4
_diffrn_detector_type 'CMOS area detector'
_diffrn_measured_fraction_theta_full 0.997
_diffrn_measured_fraction_theta_max 0.997
_diffrn_measurement_device 'three-circle diffractometer'
_diffrn_measurement_device_type 'Bruker D8 Quest'
_diffrn_measurement_method '\w and \f scans'
_diffrn_radiation_monochromator 'mirror optics'
_diffrn_radiation_probe x-ray
_diffrn_radiation_type MoK\a
_diffrn_radiation_wavelength 0.71073
_diffrn_reflns_av_R_equivalents 0.0801
_diffrn_reflns_av_unetI/netI 0.0209
_diffrn_reflns_Laue_measured_fraction_full 0.997
_diffrn_reflns_Laue_measured_fraction_max 0.997
_diffrn_reflns_limit_h_max 41
_diffrn_reflns_limit_h_min -39
_diffrn_reflns_limit_k_max 35
_diffrn_reflns_limit_k_min -41
_diffrn_reflns_limit_l_max 33
_diffrn_reflns_limit_l_min -35
_diffrn_reflns_number 68250
_diffrn_reflns_point_group_measured_fraction_full 0.997
_diffrn_reflns_point_group_measured_fraction_max 0.997
_diffrn_reflns_theta_full 26.413
_diffrn_reflns_theta_max 26.413
_diffrn_reflns_theta_min 2.149
_diffrn_source 'microfocus sealed X-ray tube'
_diffrn_source_type 'Incoatec I\ms'
_diffrn_standards_number 0
_exptl_absorpt_coefficient_mu 0.196
_exptl_absorpt_correction_T_max 0.7454
_exptl_absorpt_correction_T_min 0.7000
_exptl_absorpt_correction_type multi-scan
_exptl_absorpt_process_details
;
SADABS-2016/2 (Bruker,2016/2) was used for absorption correction.
wR2(int) was 0.0604 before and 0.0568 after correction.
The Ratio of minimum to maximum transmission is 0.9391.
The \l/2 correction factor is Not present.
;
_exptl_crystal_colour colourless
_exptl_crystal_colour_primary colourless
_exptl_crystal_density_diffrn 0.483
_exptl_crystal_description octahedron
_exptl_crystal_F_000 5152
_exptl_crystal_size_max 0.16
_exptl_crystal_size_mid 0.16
_exptl_crystal_size_min 0.16
_refine_diff_density_max 0.945
_refine_diff_density_min -0.686
_refine_diff_density_rms 0.082
_refine_ls_extinction_method none
_refine_ls_goodness_of_fit_ref 1.099
_refine_ls_hydrogen_treatment constr
_refine_ls_matrix_type full
_refine_ls_number_parameters 44
_refine_ls_number_reflns 1842
_refine_ls_number_restraints 37
_refine_ls_restrained_S_all 1.172
_refine_ls_R_factor_all 0.0690
_refine_ls_R_factor_gt 0.0593
_refine_ls_shift/su_max 0.000
_refine_ls_shift/su_mean 0.000
_refine_ls_structure_factor_coef Fsqd
_refine_ls_weighting_details 'w=1/[\s^2^(Fo^2^)+(0.0933P)^2^+237.3295P] where P=(Fo^2^+2Fc^2^)/3'
_refine_ls_weighting_scheme calc
_refine_ls_wR_factor_gt 0.1679
_refine_ls_wR_factor_ref 0.1785
_reflns_Friedel_coverage 0.000
_reflns_number_gt 1488
_reflns_number_total 1842
_reflns_threshold_expression 'I > 2\s(I)'
_cod_data_source_file ja7b09496_si_006.cif
_cod_data_source_block ead2_171_sq
_cod_original_cell_volume 35357(3)
_cod_database_code 4131733
_shelx_shelxl_version_number 2016/6
_shelx_space_group_comment
;
The symmetry employed for this shelxl refinement is uniquely defined
by the following loop, which should always be used as a source of
symmetry information in preference to the above space-group names.
They are only intended as comments.
;
_shelx_estimated_absorpt_t_max 0.969
_shelx_estimated_absorpt_t_min 0.969
_olex2_refinement_description
;
1. Fixed Uiso
 At 1.2 times of:
  All C(H) groups
2. Restrained distances
 C7-C7_$1
 1.4 with sigma of 0.015
 C3-C2 \\sim C5-C4 \\sim C7-C6
 with sigma of 0.015
3. Restrained planarity
 C6, C7, C7_$1, C6_$2, C7_$3, C7_$4
 with sigma of 0.1
4. Uiso/Uaniso restraints and constraints
Uanis(C2) \\sim Ueq, Uanis(C3) \\sim Ueq, Uanis(C4) \\sim Ueq, Uanis(C5) \\sim
Ueq, Uanis(C6) \\sim Ueq: with sigma of 0.0175 and sigma for terminal atoms of
0.025
5. Others
 Fixed Sof: C7(0.5) H7(0.5)
 Fixed Uiso: C7(0.15)
6.a Riding coordinates:
 C7(H7)
6.b Aromatic/amide H refined with riding coordinates:
 C3(H3), C4(H4)
;
_olex2_submission_special_instructions 'No special instructions were received'

loop_
_space_group_symop_operation_xyz
'x, y, z'
'-x, -y, z'
'-x, y, -z'
'x, -y, -z'
'z, x, y'
'z, -x, -y'
'-z, -x, y'
'-z, x, -y'
'y, z, x'
'-y, z, -x'
'y, -z, -x'
'-y, -z, x'
'y, x, -z'
'-y, -x, -z'
'y, -x, z'
'-y, x, z'
'x, z, -y'
'-x, z, y'
'-x, -z, -y'
'x, -z, y'
'z, y, -x'
'z, -y, x'
'-z, y, x'
'-z, -y, -x'
'x, y+1/2, z+1/2'
'-x, -y+1/2, z+1/2'
'-x, y+1/2, -z+1/2'
'x, -y+1/2, -z+1/2'
'z, x+1/2, y+1/2'
'z, -x+1/2, -y+1/2'
'-z, -x+1/2, y+1/2'
'-z, x+1/2, -y+1/2'
'y, z+1/2, x+1/2'
'-y, z+1/2, -x+1/2'
'y, -z+1/2, -x+1/2'
'-y, -z+1/2, x+1/2'
'y, x+1/2, -z+1/2'
'-y, -x+1/2, -z+1/2'
'y, -x+1/2, z+1/2'
'-y, x+1/2, z+1/2'
'x, z+1/2, -y+1/2'
'-x, z+1/2, y+1/2'
'-x, -z+1/2, -y+1/2'
'x, -z+1/2, y+1/2'
'z, y+1/2, -x+1/2'
'z, -y+1/2, x+1/2'
'-z, y+1/2, x+1/2'
'-z, -y+1/2, -x+1/2'
'x+1/2, y, z+1/2'
'-x+1/2, -y, z+1/2'
'-x+1/2, y, -z+1/2'
'x+1/2, -y, -z+1/2'
'z+1/2, x, y+1/2'
'z+1/2, -x, -y+1/2'
'-z+1/2, -x, y+1/2'
'-z+1/2, x, -y+1/2'
'y+1/2, z, x+1/2'
'-y+1/2, z, -x+1/2'
'y+1/2, -z, -x+1/2'
'-y+1/2, -z, x+1/2'
'y+1/2, x, -z+1/2'
'-y+1/2, -x, -z+1/2'
'y+1/2, -x, z+1/2'
'-y+1/2, x, z+1/2'
'x+1/2, z, -y+1/2'
'-x+1/2, z, y+1/2'
'-x+1/2, -z, -y+1/2'
'x+1/2, -z, y+1/2'
'z+1/2, y, -x+1/2'
'z+1/2, -y, x+1/2'
'-z+1/2, y, x+1/2'
'-z+1/2, -y, -x+1/2'
'x+1/2, y+1/2, z'
'-x+1/2, -y+1/2, z'
'-x+1/2, y+1/2, -z'
'x+1/2, -y+1/2, -z'
'z+1/2, x+1/2, y'
'z+1/2, -x+1/2, -y'
'-z+1/2, -x+1/2, y'
'-z+1/2, x+1/2, -y'
'y+1/2, z+1/2, x'
'-y+1/2, z+1/2, -x'
'y+1/2, -z+1/2, -x'
'-y+1/2, -z+1/2, x'
'y+1/2, x+1/2, -z'
'-y+1/2, -x+1/2, -z'
'y+1/2, -x+1/2, z'
'-y+1/2, x+1/2, z'
'x+1/2, z+1/2, -y'
'-x+1/2, z+1/2, y'
'-x+1/2, -z+1/2, -y'
'x+1/2, -z+1/2, y'
'z+1/2, y+1/2, -x'
'z+1/2, -y+1/2, x'
'-z+1/2, y+1/2, x'
'-z+1/2, -y+1/2, -x'
'-x, -y, -z'
'x, y, -z'
'x, -y, z'
'-x, y, z'
'-z, -x, -y'
'-z, x, y'
'z, x, -y'
'z, -x, y'
'-y, -z, -x'
'y, -z, x'
'-y, z, x'
'y, z, -x'
'-y, -x, z'
'y, x, z'
'-y, x, -z'
'y, -x, -z'
'-x, -z, y'
'x, -z, -y'
'x, z, y'
'-x, z, -y'
'-z, -y, x'
'-z, y, -x'
'z, -y, -x'
'z, y, x'
'-x, -y+1/2, -z+1/2'
'x, y+1/2, -z+1/2'
'x, -y+1/2, z+1/2'
'-x, y+1/2, z+1/2'
'-z, -x+1/2, -y+1/2'
'-z, x+1/2, y+1/2'
'z, x+1/2, -y+1/2'
'z, -x+1/2, y+1/2'
'-y, -z+1/2, -x+1/2'
'y, -z+1/2, x+1/2'
'-y, z+1/2, x+1/2'
'y, z+1/2, -x+1/2'
'-y, -x+1/2, z+1/2'
'y, x+1/2, z+1/2'
'-y, x+1/2, -z+1/2'
'y, -x+1/2, -z+1/2'
'-x, -z+1/2, y+1/2'
'x, -z+1/2, -y+1/2'
'x, z+1/2, y+1/2'
'-x, z+1/2, -y+1/2'
'-z, -y+1/2, x+1/2'
'-z, y+1/2, -x+1/2'
'z, -y+1/2, -x+1/2'
'z, y+1/2, x+1/2'
'-x+1/2, -y, -z+1/2'
'x+1/2, y, -z+1/2'
'x+1/2, -y, z+1/2'
'-x+1/2, y, z+1/2'
'-z+1/2, -x, -y+1/2'
'-z+1/2, x, y+1/2'
'z+1/2, x, -y+1/2'
'z+1/2, -x, y+1/2'
'-y+1/2, -z, -x+1/2'
'y+1/2, -z, x+1/2'
'-y+1/2, z, x+1/2'
'y+1/2, z, -x+1/2'
'-y+1/2, -x, z+1/2'
'y+1/2, x, z+1/2'
'-y+1/2, x, -z+1/2'
'y+1/2, -x, -z+1/2'
'-x+1/2, -z, y+1/2'
'x+1/2, -z, -y+1/2'
'x+1/2, z, y+1/2'
'-x+1/2, z, -y+1/2'
'-z+1/2, -y, x+1/2'
'-z+1/2, y, -x+1/2'
'z+1/2, -y, -x+1/2'
'z+1/2, y, x+1/2'
'-x+1/2, -y+1/2, -z'
'x+1/2, y+1/2, -z'
'x+1/2, -y+1/2, z'
'-x+1/2, y+1/2, z'
'-z+1/2, -x+1/2, -y'
'-z+1/2, x+1/2, y'
'z+1/2, x+1/2, -y'
'z+1/2, -x+1/2, y'
'-y+1/2, -z+1/2, -x'
'y+1/2, -z+1/2, x'
'-y+1/2, z+1/2, x'
'y+1/2, z+1/2, -x'
'-y+1/2, -x+1/2, z'
'y+1/2, x+1/2, z'
'-y+1/2, x+1/2, -z'
'y+1/2, -x+1/2, -z'
'-x+1/2, -z+1/2, y'
'x+1/2, -z+1/2, -y'
'x+1/2, z+1/2, y'
'-x+1/2, z+1/2, -y'
'-z+1/2, -y+1/2, x'
'-z+1/2, y+1/2, -x'
'z+1/2, -y+1/2, -x'
'z+1/2, y+1/2, x'

loop_
_atom_site_label
_atom_site_type_symbol
_atom_site_fract_x
_atom_site_fract_y
_atom_site_fract_z
_atom_site_U_iso_or_equiv
_atom_site_adp_type
_atom_site_occupancy
_atom_site_site_symmetry_order
_atom_site_calc_flag
_atom_site_refinement_flags_posn
_atom_site_refinement_flags_adp
_atom_site_refinement_flags_occupancy
Zr1 Zr 0.07553(2) 0.000000 0.000000 0.0174(3) Uani 1 8 d S T P
O1 O 0.10922(11) 0.05815(10) 0.000000 0.0504(9) Uani 1 2 d S T P
O2 O 0.03736(15) 0.03736(15) 0.03736(15) 0.065(2) Uani 1 6 d S T P
C1 C 0.09593(14) 0.09593(14) 0.000000 0.056(2) Uani 1 4 d S T P
C2 C 0.12766(16) 0.12766(16) 0.000000 0.083(3) Uani 1 4 d DS TU P
C3 C 0.1685(2) 0.1161(3) 0.000000 0.132(4) Uani 1 2 d DS TU P
H3 H 0.175702 0.088370 0.000000 0.158 Uiso 1 2 calc RS T P
C4 C 0.1983(3) 0.1458(2) 0.000000 0.153(4) Uani 1 2 d DS TU P
H4 H 0.225923 0.138302 0.000000 0.184 Uiso 1 2 calc RS T P
C5 C 0.1875(2) 0.1875(2) 0.000000 0.135(5) Uani 1 4 d DS TU P
C6 C 0.2208(3) 0.2208(3) 0.000000 0.153(6) Uani 1 4 d DS TU P
C7 C 0.2572(3) 0.2123(3) 0.0241(4) 0.150 Uiso 0.5 1 d D . .
H7 H 0.260949 0.188380 0.040452 0.180 Uiso 0.5 1 d R . .

loop_
_atom_site_aniso_label
_atom_site_aniso_U_11
_atom_site_aniso_U_22
_atom_site_aniso_U_33
_atom_site_aniso_U_23
_atom_site_aniso_U_13
_atom_site_aniso_U_12
Zr1 0.0117(4) 0.0202(3) 0.0202(3) 0.000 0.000 0.000
O1 0.051(2) 0.0414(19) 0.059(2) 0.000 0.000 -0.0263(16)
O2 0.065(2) 0.065(2) 0.065(2) 0.045(3) 0.045(3) 0.045(3)
C1 0.040(3) 0.040(3) 0.088(6) 0.000 0.000 -0.019(3)
C2 0.052(3) 0.052(3) 0.144(9) 0.000 0.000 -0.027(4)
C3 0.059(4) 0.083(5) 0.253(11) 0.000 0.000 -0.037(4)
C4 0.078(5) 0.100(6) 0.282(12) 0.000 0.000 -0.049(5)
C5 0.094(5) 0.094(5) 0.218(13) 0.000 0.000 -0.052(7)
C6 0.118(6) 0.118(6) 0.225(14) 0.000 0.000 -0.051(8)

loop_
_atom_type_symbol
_atom_type_description
_atom_type_scat_dispersion_real
_atom_type_scat_dispersion_imag
_atom_type_scat_source
C C 0.0033 0.0016 'International Tables Vol C Tables 4.2.6.8 and 6.1.1.4'
H H 0.0000 0.0000 'International Tables Vol C Tables 4.2.6.8 and 6.1.1.4'
O O 0.0106 0.0060 'International Tables Vol C Tables 4.2.6.8 and 6.1.1.4'
Zr Zr -2.9673 0.5597 'International Tables Vol C Tables 4.2.6.8 and 6.1.1.4'

loop_
_geom_angle_atom_site_label_1
_geom_angle_atom_site_label_2
_geom_angle_atom_site_label_3
_geom_angle
_geom_angle_site_symmetry_1
_geom_angle_site_symmetry_3
Zr1 Zr1 Zr1 60.0 9 5
Zr1 Zr1 Zr1 90.0 101 5
Zr1 Zr1 Zr1 60.0 105 5
Zr1 Zr1 Zr1 90.0 105 9
Zr1 Zr1 Zr1 60.0 101 9
Zr1 Zr1 Zr1 60.0 101 105
O1 Zr1 Zr1 75.08(10) 99 101
O1 Zr1 Zr1 75.08(10) 115 9
O1 Zr1 Zr1 75.08(10) 17 105
O1 Zr1 Zr1 110.76(7) . 105
O1 Zr1 Zr1 110.76(7) 17 5
O1 Zr1 Zr1 165.08(10) 115 105
O1 Zr1 Zr1 165.08(10) . 101
O1 Zr1 Zr1 110.76(7) 115 5
O1 Zr1 Zr1 165.08(10) 99 5
O1 Zr1 Zr1 110.76(7) 99 105
O1 Zr1 Zr1 110.76(7) 99 9
O1 Zr1 Zr1 75.08(10) . 5
O1 Zr1 Zr1 110.76(7) 115 101
O1 Zr1 Zr1 110.76(7) . 9
O1 Zr1 Zr1 110.76(7) 17 101
O1 Zr1 Zr1 165.08(10) 17 9
O1 Zr1 O1 119.8(2) 115 17
O1 Zr1 O1 75.45(9) . 17
O1 Zr1 O1 75.45(9) . 115
O1 Zr1 O1 75.45(9) 17 99
O1 Zr1 O1 119.8(2) . 99
O1 Zr1 O1 75.45(9) 115 99
O2 Zr1 Zr1 34.98(10) 99 101
O2 Zr1 Zr1 89.50(18) 99 105
O2 Zr1 Zr1 89.50(18) 98 9
O2 Zr1 Zr1 34.98(10) 4 101
O2 Zr1 Zr1 34.98(10) 98 105
O2 Zr1 Zr1 89.50(18) 98 101
O2 Zr1 Zr1 89.50(18) . 101
O2 Zr1 Zr1 34.98(10) . 9
O2 Zr1 Zr1 89.50(18) 99 5
O2 Zr1 Zr1 89.50(18) 4 9
O2 Zr1 Zr1 34.98(10) 99 9
O2 Zr1 Zr1 34.98(10) . 5
O2 Zr1 Zr1 34.98(10) 4 105
O2 Zr1 Zr1 34.98(10) 98 5
O2 Zr1 Zr1 89.50(18) 4 5
O2 Zr1 Zr1 89.50(18) . 105
O2 Zr1 O1 142.14(4) . 99
O2 Zr1 O1 78.32(18) 99 115
O2 Zr1 O1 142.14(4) 98 99
O2 Zr1 O1 78.32(18) . .
O2 Zr1 O1 78.32(18) 99 99
O2 Zr1 O1 142.14(4) 99 .
O2 Zr1 O1 78.32(18) 98 17
O2 Zr1 O1 78.32(18) . 115
O2 Zr1 O1 142.14(4) 99 17
O2 Zr1 O1 142.14(4) 4 .
O2 Zr1 O1 78.32(18) 98 .
O2 Zr1 O1 78.32(18) 4 17
O2 Zr1 O1 142.14(4) 4 115
O2 Zr1 O1 78.32(18) 4 99
O2 Zr1 O1 142.14(4) . 17
O2 Zr1 O1 142.14(4) 98 115
O2 Zr1 O2 108.3(4) . 4
O2 Zr1 O2 69.9(2) . 99
O2 Zr1 O2 69.9(2) 4 99
O2 Zr1 O2 108.3(4) 99 98
O2 Zr1 O2 69.9(2) 4 98
O2 Zr1 O2 69.9(2) . 98
C1 O1 Zr1 130.5(3) . .
Zr1 O2 Zr1 110.0(2) 9 5
Zr1 O2 Zr1 110.0(2) 5 .
Zr1 O2 Zr1 110.0(2) 9 .
O1 C1 O1 128.8(6) 13 .
O1 C1 C2 115.6(3) 13 .
O1 C1 C2 115.6(3) . .
C3 C2 C1 119.2(4) . .
C3 C2 C1 119.2(4) 13 .
C3 C2 C3 121.6(9) . 13
C2 C3 H3 120.4 . .
C4 C3 C2 119.2(8) . .
C4 C3 H3 120.4 . .
C3 C4 H4 119.8 . .
C3 C4 C5 120.4(10) . .
C5 C4 H4 119.8 . .
C4 C5 C4 119.0(11) 13 .
C4 C5 C6 120.5(6) 13 .
C4 C5 C6 120.5(6) . .
C7 C6 C5 116.4(7) . .
C7 C6 C5 116.4(7) 110 .
C7 C6 C5 116.4(7) 98 .
C7 C6 C5 116.4(7) 13 .
C7 C6 C7 127.3(14) . 13
C7 C6 C7 91.0(11) 110 .
C7 C6 C7 91.0(11) 98 13
C7 C6 C7 127.3(14) 110 98
C7 C6 C7 65.7(11) 110 13
C7 C6 C7 65.7(11) 98 .
C6 C7 C7 57.1(6) . 98
C6 C7 H7 124.4 . .
C7 C7 C6 116.4(7) 181 .
C7 C7 C7 90.002(1) 181 98
C7 C7 H7 124.0 98 .
C7 C7 H7 119.2 181 .

loop_
_geom_bond_atom_site_label_1
_geom_bond_atom_site_label_2
_geom_bond_distance
_geom_bond_site_symmetry_2
Zr1 Zr1 3.5060(9) 5
Zr1 Zr1 3.5060(9) 9
Zr1 Zr1 3.5060(9) 105
Zr1 Zr1 3.5060(9) 101
Zr1 O1 2.206(3) 115
Zr1 O1 2.206(3) 99
Zr1 O1 2.206(3) 17
Zr1 O1 2.206(3) .
Zr1 O2 2.139(3) 98
Zr1 O2 2.139(3) .
Zr1 O2 2.139(3) 4
Zr1 O2 2.139(3) 99
O1 C1 1.314(5) .
C1 C2 1.473(10) .
C2 C3 1.393(8) .
C2 C3 1.393(8) 13
C3 H3 0.9400 .
C3 C4 1.382(10) .
C4 H4 0.9400 .
C4 C5 1.413(8) .
C5 C6 1.545(16) .
C6 C7 1.459(10) 110
C6 C7 1.459(10) .
C6 C7 1.459(10) 98
C6 C7 1.459(10) 13
C7 C7 1.416(13) 181
C7 C7 1.58(3) 98
C7 H7 0.9600 .
